data_4317825
loop_
_publ_author_name
'Yoshiki Ohgo'
'Takahisa Ikeue'
'Mikio Nakamura'

_publ_contact_author_address
;
Department of Chemistry
Toho University
5-21-16 Omorinishi Ota-ku Tokyo 143 Japan
;
_publ_contact_author_email yohgo@med.toho-u.ac.jp
_publ_contact_author_fax '81 3 5493 5430'
_publ_contact_author_name 'Ohgo, Yoshiki'
_publ_contact_author_phone '81 3 3762 4151 x2551'
_publ_section_title
;
 Observation of the Structural Consequences of a Reversible S=3/2 and
 S=1/2 Spin Crossover in the Single Crystal
;
_journal_name_full 'Inorganic Chemistry'
_journal_page_first 1698
_journal_page_last 1700
_journal_paper_doi 10.1021/ic015620v
_journal_volume 41
_journal_year 2002
_chemical_formula_moiety 'C72 H36 Fe N6, C H Cl3, Cl O4'
_chemical_formula_sum 'C72 H74 Cl5 Fe N6 O4'
_chemical_formula_weight 1320.47
_chemical_name_common porphyrin
_chemical_name_systematic
;
[(2,3,7,8,12,13,17,18-octaethyl-5,10,15,20-
tetraphenylporphyrinato)iron(III)bispyridine]
perchlorate
;
_space_group_IT_number 14
_symmetry_cell_setting monoclinic
_symmetry_space_group_name_Hall '-P 2yn'
_symmetry_space_group_name_H-M 'P 1 21/n 1'
_atom_sites_solution_hydrogens geom
_atom_sites_solution_primary direct
_atom_sites_solution_secondary difmap
_audit_creation_method SHELXL-97
_cell_angle_alpha 90.00
_cell_angle_beta 101.411(1)
_cell_angle_gamma 90.00
_cell_formula_units_Z 4
_cell_length_a 13.857(1)
_cell_length_b 17.764(1)
_cell_length_c 26.184(2)
_cell_measurement_reflns_used 109890
_cell_measurement_temperature 80
_cell_measurement_theta_max 27.5
_cell_measurement_theta_min 1.4
_cell_volume 6317.9(8)
_computing_cell_refinement
;
MSC/AFC Diffractometer Control Software
;
_computing_data_collection
;
MSC/AFC Diffractometer Control Software
(Molecular Structure Corporation, 1992a)
;
_computing_data_reduction
;
MSC/AFC Diffractometer Control Software. Data Reduction:
TEXSAN (Molecular Structure Corporation, 1992b)
;
_computing_molecular_graphics 'SV (Nemoto & Ohashi, 1993)'
_computing_publication_material SHELXL-97
_computing_structure_refinement 'SHELXL-97 (Sheldrick, 1997)'
_computing_structure_solution 'SIR-97(Altomare, A. et al., 1999)'
_diffrn_ambient_temperature 80
_diffrn_detector_area_resol_mean 10
_diffrn_measured_fraction_theta_full 0.849
_diffrn_measured_fraction_theta_max 0.849
_diffrn_measurement_device_type 'RIGAKU RAXIS-RAPID Imaging Plate'
_diffrn_measurement_method \w-scan
_diffrn_radiation_monochromator graphite
_diffrn_radiation_source 'rotating anode'
_diffrn_radiation_type MoK\a
_diffrn_radiation_wavelength 0.71069
_diffrn_reflns_av_R_equivalents 0.1096
_diffrn_reflns_av_sigmaI/netI 0.1110
_diffrn_reflns_limit_h_max 17
_diffrn_reflns_limit_h_min -17
_diffrn_reflns_limit_k_max 23
_diffrn_reflns_limit_k_min -23
_diffrn_reflns_limit_l_max 33
_diffrn_reflns_limit_l_min -33
_diffrn_reflns_number 22334
_diffrn_reflns_theta_full 27.48
_diffrn_reflns_theta_max 27.48
_diffrn_reflns_theta_min 2.16
_diffrn_standards_decay_% none
_exptl_absorpt_coefficient_mu 0.507
_exptl_absorpt_correction_T_max 0.951
_exptl_absorpt_correction_T_min 0.901
_exptl_absorpt_correction_type multi-scan
_exptl_absorpt_process_details
;
ABSCOR(Higashi et al., 1968)
;
_exptl_crystal_colour purple
_exptl_crystal_density_diffrn 1.388
_exptl_crystal_density_method 'not measured'
_exptl_crystal_description prismatic
_exptl_crystal_F_000 2764
_exptl_crystal_size_max 0.2
_exptl_crystal_size_mid 0.2
_exptl_crystal_size_min 0.1
_refine_diff_density_max 0.483
_refine_diff_density_min -0.554
_refine_diff_density_rms 0.103
_refine_ls_extinction_coef 0.0112(8)
_refine_ls_extinction_expression Fc^*^=kFc[1+0.001xFc^2^\l^3^/sin(2\q)]^-1/4^
_refine_ls_extinction_method SHELXL
_refine_ls_goodness_of_fit_ref 1.010
_refine_ls_hydrogen_treatment constr
_refine_ls_matrix_type full
_refine_ls_number_parameters 832
_refine_ls_number_reflns 12673
_refine_ls_number_restraints 0
_refine_ls_restrained_S_all 1.010
_refine_ls_R_factor_all 0.1355
_refine_ls_R_factor_gt 0.0923
_refine_ls_shift/su_max 0.001
_refine_ls_shift/su_mean 0.000
_refine_ls_structure_factor_coef Fsqd
_refine_ls_weighting_details 'w=1/[\s^2^(Fo^2^)+(0.1164P)^2^+9.2106P] where P=(Fo^2^+2Fc^2^)/3'
_refine_ls_weighting_scheme calc
_refine_ls_wR_factor_gt 0.2016
_refine_ls_wR_factor_ref 0.2279
_reflns_number_gt 9032
_reflns_number_total 12673
_reflns_threshold_expression >2sigma(I)
_cod_data_source_file ic015620v_3.cif
_cod_data_source_block oetppfepy2-80K
_cod_depositor_comments
;
The following automatic conversions were performed:

'_refine_ls_weighting_scheme' value 'calc
w=1/[\s^2^(Fo^2^)+(0.1164P)^2^+9.2106P] where P=(Fo^2^+2Fc^2^)/3' was
changed to 'calc'. New tag '_refine_ls_weighting_details' was
created. The value of the new tag was set to
'w=1/[\s^2^(Fo^2^)+(0.1164P)^2^+9.2106P] where P=(Fo^2^+2Fc^2^)/3'.

Automatic conversion script
Id: cif_fix_values 3143 2015-03-26 13:38:13Z robertas 
;
_cod_original_cell_volume 6318.0(6)
_cod_database_code 4317825

loop_
_symmetry_equiv_pos_as_xyz
'x, y, z'
'-x+1/2, y+1/2, -z+1/2'
'-x, -y, -z'
'x-1/2, -y-1/2, z-1/2'

loop_
_atom_site_label
_atom_site_type_symbol
_atom_site_fract_x
_atom_site_fract_y
_atom_site_fract_z
_atom_site_U_iso_or_equiv
_atom_site_adp_type
_atom_site_occupancy
_atom_site_calc_flag
_atom_site_refinement_flags
_atom_site_disorder_assembly
_atom_site_disorder_group
Fe1 Fe 0.51804(4) 0.35796(3) 0.15665(2) 0.02237(17) Uani 1 d . . .
Cl1 Cl 0.00676(9) 0.17816(7) 0.10876(5) 0.0430(3) Uani 1 d . . .
Cl2 Cl 0.12875(9) 0.27417(7) 0.18500(5) 0.0458(3) Uani 1 d . . .
Cl3 Cl 0.06090(10) 0.03121(9) -0.04429(6) 0.0594(4) Uani 1 d . . .
Cl4 Cl 0.27162(10) 0.01661(7) -0.03977(6) 0.0518(3) Uani 1 d . . .
Cl5 Cl 0.81451(9) 0.10338(6) 0.19633(4) 0.0371(3) Uani 1 d . . .
O1 O 0.7537(4) 0.0765(2) 0.14833(15) 0.0638(12) Uani 1 d . . .
O2 O 0.9110(3) 0.0757(2) 0.20360(19) 0.0646(12) Uani 1 d . . .
O3 O 0.8133(3) 0.1821(2) 0.19215(17) 0.0524(9) Uani 1 d . . .
O4 O 0.7710(2) 0.0797(2) 0.23805(13) 0.0477(9) Uani 1 d . . .
N1 N 0.6558(2) 0.33543(19) 0.15494(12) 0.0241(6) Uani 1 d . . .
N2 N 0.5543(2) 0.37871(18) 0.23133(12) 0.0242(6) Uani 1 d . . .
N3 N 0.3835(2) 0.39364(18) 0.15590(12) 0.0233(6) Uani 1 d . . .
N4 N 0.4770(2) 0.32563(18) 0.08455(12) 0.0250(6) Uani 1 d . . .
N5 N 0.5456(2) 0.46263(18) 0.13516(13) 0.0251(6) Uani 1 d . . .
N6 N 0.4877(2) 0.25401(19) 0.17620(12) 0.0246(6) Uani 1 d . . .
C1 C 0.6916(3) 0.3219(2) 0.11098(15) 0.0241(7) Uani 1 d . . .
C2 C 0.7946(3) 0.3444(2) 0.11920(15) 0.0238(7) Uani 1 d . . .
C3 C 0.8206(3) 0.3677(2) 0.16973(15) 0.0265(8) Uani 1 d . . .
C4 C 0.7350(3) 0.3569(2) 0.19322(14) 0.0237(7) Uani 1 d . . .
C5 C 0.7306(3) 0.3561(2) 0.24588(15) 0.0252(7) Uani 1 d . . .
C6 C 0.6407(3) 0.3530(2) 0.26194(14) 0.0234(7) Uani 1 d . . .
C7 C 0.6224(3) 0.3295(2) 0.31194(15) 0.0243(7) Uani 1 d . . .
C8 C 0.5268(3) 0.3473(2) 0.31247(14) 0.0260(8) Uani 1 d . . .
C9 C 0.4865(3) 0.3823(2) 0.26291(14) 0.0244(7) Uani 1 d . . .
C10 C 0.3981(3) 0.4212(2) 0.24797(15) 0.0247(7) Uani 1 d . . .
C11 C 0.3580(3) 0.4354(2) 0.19467(15) 0.0254(7) Uani 1 d . . .
C12 C 0.2784(3) 0.4845(2) 0.17346(16) 0.0286(8) Uani 1 d . . .
C13 C 0.2501(3) 0.4667(2) 0.12187(15) 0.0268(8) Uani 1 d . . .
C14 C 0.3138(3) 0.4070(2) 0.11190(14) 0.0238(7) Uani 1 d . . .
C15 C 0.3046(3) 0.3613(2) 0.06790(15) 0.0257(7) Uani 1 d . . .
C16 C 0.3797(3) 0.3134(2) 0.06036(14) 0.0259(8) Uani 1 d . . .
C17 C 0.3731(3) 0.2502(2) 0.02611(15) 0.0286(8) Uani 1 d . . .
C18 C 0.4684(3) 0.2288(2) 0.02649(15) 0.0285(8) Uani 1 d . . .
C19 C 0.5326(3) 0.2777(2) 0.06101(14) 0.0255(7) Uani 1 d . . .
C20 C 0.6342(3) 0.2850(2) 0.06809(14) 0.0243(7) Uani 1 d . . .
C21 C 0.8559(3) 0.3517(2) 0.07881(15) 0.0282(8) Uani 1 d . . .
H21A H 0.8494 0.3062 0.0579 0.034 Uiso 1 calc R . .
H21B H 0.9244 0.3565 0.0958 0.034 Uiso 1 calc R . .
C22 C 0.8277(3) 0.4181(2) 0.04371(16) 0.0333(9) Uani 1 d . . .
H22A H 0.7628 0.4106 0.0233 0.050 Uiso 1 calc R . .
H22B H 0.8738 0.4234 0.0210 0.050 Uiso 1 calc R . .
H22C H 0.8285 0.4628 0.0644 0.050 Uiso 1 calc R . .
C23 C 0.9135(3) 0.4093(2) 0.19295(16) 0.0294(8) Uani 1 d . . .
H23A H 0.9388 0.3912 0.2280 0.035 Uiso 1 calc R . .
H23B H 0.9631 0.4006 0.1722 0.035 Uiso 1 calc R . .
C24 C 0.8915(4) 0.4918(3) 0.19431(19) 0.0403(10) Uani 1 d . . .
H24A H 0.8594 0.5081 0.1602 0.060 Uiso 1 calc R . .
H24B H 0.9519 0.5192 0.2049 0.060 Uiso 1 calc R . .
H24C H 0.8493 0.5008 0.2186 0.060 Uiso 1 calc R . .
C25 C 0.6875(3) 0.2813(2) 0.35092(16) 0.0309(8) Uani 1 d . . .
H25A H 0.6604 0.2773 0.3822 0.037 Uiso 1 calc R . .
H25B H 0.7522 0.3041 0.3603 0.037 Uiso 1 calc R . .
C26 C 0.6964(3) 0.2042(2) 0.32864(17) 0.0347(9) Uani 1 d . . .
H26A H 0.6321 0.1822 0.3188 0.052 Uiso 1 calc R . .
H26B H 0.7366 0.1731 0.3543 0.052 Uiso 1 calc R . .
H26C H 0.7260 0.2081 0.2986 0.052 Uiso 1 calc R . .
C27 C 0.4674(3) 0.3211(3) 0.35115(15) 0.0298(8) Uani 1 d . . .
H27A H 0.4275 0.3624 0.3596 0.036 Uiso 1 calc R . .
H27B H 0.5114 0.3055 0.3830 0.036 Uiso 1 calc R . .
C28 C 0.4017(3) 0.2563(3) 0.32960(17) 0.0337(9) Uani 1 d . . .
H28A H 0.3581 0.2718 0.2982 0.050 Uiso 1 calc R . .
H28B H 0.3639 0.2408 0.3548 0.050 Uiso 1 calc R . .
H28C H 0.4414 0.2150 0.3221 0.050 Uiso 1 calc R . .
C29 C 0.2450(3) 0.5515(2) 0.19879(17) 0.0335(9) Uani 1 d . . .
H29A H 0.2271 0.5366 0.2313 0.040 Uiso 1 calc R . .
H29B H 0.1869 0.5723 0.1764 0.040 Uiso 1 calc R . .
C30 C 0.3236(4) 0.6106(3) 0.2094(2) 0.0409(10) Uani 1 d . . .
H30A H 0.3812 0.5901 0.2314 0.061 Uiso 1 calc R . .
H30B H 0.3002 0.6528 0.2264 0.061 Uiso 1 calc R . .
H30C H 0.3396 0.6268 0.1771 0.061 Uiso 1 calc R . .
C31 C 0.1717(3) 0.5048(2) 0.08291(16) 0.0273(8) Uani 1 d . . .
H31A H 0.1776 0.4887 0.0482 0.033 Uiso 1 calc R . .
H31B H 0.1827 0.5587 0.0851 0.033 Uiso 1 calc R . .
C32 C 0.0678(3) 0.4884(3) 0.09046(19) 0.0385(10) Uani 1 d . . .
H32A H 0.0565 0.4351 0.0888 0.058 Uiso 1 calc R . .
H32B H 0.0213 0.5128 0.0635 0.058 Uiso 1 calc R . .
H32C H 0.0600 0.5070 0.1238 0.058 Uiso 1 calc R . .
C33 C 0.2828(3) 0.2081(2) 0.00293(16) 0.0312(8) Uani 1 d . . .
H33A H 0.2973 0.1733 -0.0231 0.037 Uiso 1 calc R . .
H33B H 0.2329 0.2430 -0.0142 0.037 Uiso 1 calc R . .
C34 C 0.2432(3) 0.1643(3) 0.04474(18) 0.0362(9) Uani 1 d . . .
H34A H 0.2892 0.1256 0.0587 0.054 Uiso 1 calc R . .
H34B H 0.1811 0.1419 0.0296 0.054 Uiso 1 calc R . .
H34C H 0.2346 0.1980 0.0721 0.054 Uiso 1 calc R . .
C35 C 0.4962(3) 0.1574(2) 0.00385(17) 0.0317(9) Uani 1 d . . .
H35A H 0.5531 0.1658 -0.0118 0.038 Uiso 1 calc R . .
H35B H 0.4423 0.1404 -0.0232 0.038 Uiso 1 calc R . .
C36 C 0.5202(4) 0.0973(3) 0.0462(2) 0.0427(11) Uani 1 d . . .
H36A H 0.5748 0.1137 0.0724 0.064 Uiso 1 calc R . .
H36B H 0.5368 0.0511 0.0311 0.064 Uiso 1 calc R . .
H36C H 0.4639 0.0894 0.0619 0.064 Uiso 1 calc R . .
C37 C 0.8230(3) 0.3556(2) 0.28639(15) 0.0263(8) Uani 1 d . . .
C38 C 0.8897(3) 0.2982(2) 0.29027(16) 0.0287(8) Uani 1 d . . .
H38 H 0.8790 0.2589 0.2663 0.034 Uiso 1 calc R . .
C39 C 0.9738(3) 0.2978(3) 0.32977(17) 0.0359(10) Uani 1 d . . .
H39 H 1.0186 0.2584 0.3318 0.043 Uiso 1 calc R . .
C40 C 0.9909(3) 0.3548(3) 0.36553(17) 0.0380(10) Uani 1 d . . .
H40 H 1.0462 0.3539 0.3923 0.046 Uiso 1 calc R . .
C41 C 0.9260(3) 0.4124(3) 0.36133(16) 0.0328(9) Uani 1 d . . .
H41 H 0.9382 0.4521 0.3848 0.039 Uiso 1 calc R . .
C42 C 0.8413(3) 0.4133(2) 0.32258(15) 0.0293(8) Uani 1 d . . .
H42 H 0.7968 0.4528 0.3210 0.035 Uiso 1 calc R . .
C43 C 0.3435(3) 0.4447(2) 0.28778(14) 0.0252(7) Uani 1 d . . .
C44 C 0.3840(3) 0.4942(2) 0.32722(16) 0.0297(8) Uani 1 d . . .
H44 H 0.4456 0.5152 0.3276 0.036 Uiso 1 calc R . .
C45 C 0.3328(3) 0.5126(2) 0.36629(16) 0.0324(9) Uani 1 d . . .
H45 H 0.3605 0.5449 0.3932 0.039 Uiso 1 calc R . .
C46 C 0.2397(4) 0.4823(3) 0.36449(18) 0.0381(10) Uani 1 d . . .
H46 H 0.2046 0.4954 0.3900 0.046 Uiso 1 calc R . .
C47 C 0.1987(3) 0.4333(3) 0.32575(18) 0.0353(9) Uani 1 d . . .
H47 H 0.1371 0.4123 0.3254 0.042 Uiso 1 calc R . .
C48 C 0.2497(3) 0.4156(2) 0.28745(16) 0.0301(8) Uani 1 d . . .
H48 H 0.2211 0.3835 0.2606 0.036 Uiso 1 calc R . .
C49 C 0.2092(3) 0.3577(2) 0.02900(15) 0.0269(8) Uani 1 d . . .
C50 C 0.1259(3) 0.3264(2) 0.04198(16) 0.0306(8) Uani 1 d . . .
H50 H 0.1257 0.3135 0.0764 0.037 Uiso 1 calc R . .
C51 C 0.0421(3) 0.3143(2) 0.00358(16) 0.0306(8) Uani 1 d . . .
H51 H -0.0122 0.2906 0.0124 0.037 Uiso 1 calc R . .
C52 C 0.0384(3) 0.3363(2) -0.04639(17) 0.0320(9) Uani 1 d . . .
H52 H -0.0184 0.3286 -0.0715 0.038 Uiso 1 calc R . .
C53 C 0.1191(3) 0.3701(2) -0.05971(15) 0.0296(8) Uani 1 d . . .
H53 H 0.1161 0.3864 -0.0937 0.036 Uiso 1 calc R . .
C54 C 0.2058(3) 0.3803(2) -0.02245(15) 0.0284(8) Uani 1 d . . .
H54 H 0.2607 0.4020 -0.0319 0.034 Uiso 1 calc R . .
C55 C 0.6848(3) 0.2531(2) 0.02770(16) 0.0280(8) Uani 1 d . . .
C56 C 0.6668(3) 0.2828(3) -0.02263(15) 0.0311(8) Uani 1 d . . .
H56 H 0.6231 0.3228 -0.0306 0.037 Uiso 1 calc R . .
C57 C 0.7122(3) 0.2543(3) -0.06068(17) 0.0357(9) Uani 1 d . . .
H57 H 0.7001 0.2751 -0.0939 0.043 Uiso 1 calc R . .
C58 C 0.7749(3) 0.1954(3) -0.04888(18) 0.0373(10) Uani 1 d . . .
H58 H 0.8057 0.1753 -0.0743 0.045 Uiso 1 calc R . .
C59 C 0.7934(3) 0.1651(3) 0.00028(19) 0.0344(9) Uani 1 d . . .
H59 H 0.8370 0.1249 0.0078 0.041 Uiso 1 calc R . .
C60 C 0.7484(3) 0.1931(2) 0.03876(16) 0.0312(8) Uani 1 d . . .
H60 H 0.7610 0.1718 0.0718 0.037 Uiso 1 calc R . .
C61 C 0.5459(4) 0.4786(3) 0.08486(17) 0.0374(10) Uani 1 d . . .
H61 H 0.5386 0.4395 0.0608 0.045 Uiso 1 calc R . .
C62 C 0.5566(4) 0.5503(3) 0.06824(18) 0.0428(11) Uani 1 d . . .
H62 H 0.5560 0.5601 0.0333 0.051 Uiso 1 calc R . .
C63 C 0.5681(3) 0.6070(3) 0.10342(18) 0.0377(10) Uani 1 d . . .
H63 H 0.5742 0.6564 0.0928 0.045 Uiso 1 calc R . .
C64 C 0.5708(4) 0.5908(3) 0.15511(18) 0.0380(10) Uani 1 d . . .
H64 H 0.5804 0.6290 0.1799 0.046 Uiso 1 calc R . .
C65 C 0.5591(3) 0.5180(2) 0.16959(17) 0.0334(9) Uani 1 d . . .
H65 H 0.5606 0.5071 0.2045 0.040 Uiso 1 calc R . .
C66 C 0.3949(3) 0.2339(2) 0.17736(16) 0.0318(8) Uani 1 d . . .
H66 H 0.3457 0.2701 0.1703 0.038 Uiso 1 calc R . .
C67 C 0.3698(3) 0.1622(2) 0.18856(19) 0.0368(9) Uani 1 d . . .
H67 H 0.3050 0.1496 0.1894 0.044 Uiso 1 calc R . .
C68 C 0.4437(3) 0.1093(3) 0.19852(17) 0.0369(9) Uani 1 d . . .
H68 H 0.4290 0.0599 0.2060 0.044 Uiso 1 calc R . .
C69 C 0.5384(3) 0.1290(2) 0.19746(19) 0.0359(9) Uani 1 d . . .
H69 H 0.5887 0.0936 0.2040 0.043 Uiso 1 calc R . .
C70 C 0.5579(3) 0.2024(2) 0.18649(17) 0.0299(8) Uani 1 d . . .
H70 H 0.6225 0.2163 0.1863 0.036 Uiso 1 calc R . .
C71 C 0.0222(4) 0.2182(3) 0.17140(18) 0.0403(10) Uani 1 d . . .
H71A H -0.0348 0.2488 0.1736 0.048 Uiso 1 calc R . .
H71B H 0.0269 0.1785 0.1972 0.048 Uiso 1 calc R . .
C72 C 0.1571(6) 0.0322(5) -0.0779(3) 0.079(2) Uani 1 d . . .
H72A H 0.1448 -0.0059 -0.1049 0.095 Uiso 1 calc R . .
H72B H 0.1577 0.0807 -0.0949 0.095 Uiso 1 calc R . .

loop_
_atom_site_aniso_label
_atom_site_aniso_U_11
_atom_site_aniso_U_22
_atom_site_aniso_U_33
_atom_site_aniso_U_23
_atom_site_aniso_U_13
_atom_site_aniso_U_12
Fe1 0.0203(3) 0.0232(3) 0.0238(3) 0.00087(19) 0.00501(19) 0.0003(2)
Cl1 0.0402(6) 0.0400(6) 0.0480(6) 0.0011(5) 0.0070(5) -0.0032(5)
Cl2 0.0370(6) 0.0493(7) 0.0496(6) -0.0013(5) 0.0051(5) -0.0071(5)
Cl3 0.0393(7) 0.0715(10) 0.0644(8) -0.0110(7) 0.0029(6) 0.0001(6)
Cl4 0.0473(7) 0.0385(6) 0.0729(9) -0.0098(6) 0.0201(6) -0.0023(5)
Cl5 0.0440(6) 0.0301(5) 0.0398(5) -0.0017(4) 0.0143(4) -0.0024(4)
O1 0.089(3) 0.057(2) 0.044(2) -0.0014(18) 0.010(2) -0.023(2)
O2 0.053(2) 0.057(2) 0.096(3) 0.030(2) 0.043(2) 0.023(2)
O3 0.045(2) 0.0320(18) 0.082(3) -0.0047(17) 0.0150(19) 0.0058(15)
O4 0.0338(17) 0.068(2) 0.0429(18) 0.0094(17) 0.0107(14) -0.0001(16)
N1 0.0203(14) 0.0269(16) 0.0249(15) -0.0006(12) 0.0042(12) -0.0024(12)
N2 0.0235(15) 0.0272(16) 0.0234(14) -0.0016(12) 0.0082(12) -0.0024(13)
N3 0.0210(14) 0.0242(15) 0.0256(15) 0.0014(12) 0.0067(12) -0.0035(12)
N4 0.0246(15) 0.0237(15) 0.0274(15) 0.0024(12) 0.0071(12) 0.0031(13)
N5 0.0165(14) 0.0266(16) 0.0319(16) 0.0033(13) 0.0040(12) 0.0012(12)
N6 0.0205(15) 0.0278(16) 0.0250(15) -0.0012(12) 0.0035(12) -0.0059(13)
C1 0.0158(15) 0.0262(18) 0.0295(18) 0.0032(15) 0.0028(13) 0.0029(14)
C2 0.0202(17) 0.0221(17) 0.0306(18) 0.0035(14) 0.0086(14) 0.0028(14)
C3 0.0237(18) 0.0287(19) 0.0281(18) 0.0013(15) 0.0074(14) -0.0039(15)
C4 0.0212(17) 0.0225(17) 0.0275(18) -0.0049(14) 0.0046(14) 0.0001(14)
C5 0.0237(18) 0.0250(18) 0.0270(18) 0.0042(14) 0.0056(14) -0.0001(15)
C6 0.0242(17) 0.0204(17) 0.0252(17) 0.0001(13) 0.0037(14) 0.0008(14)
C7 0.0224(17) 0.0230(17) 0.0275(17) -0.0020(14) 0.0051(14) 0.0018(14)
C8 0.0259(18) 0.0267(19) 0.0255(17) -0.0022(14) 0.0053(14) 0.0060(15)
C9 0.0239(17) 0.0238(18) 0.0263(17) 0.0021(14) 0.0067(14) -0.0002(15)
C10 0.0195(17) 0.0253(18) 0.0292(18) -0.0002(14) 0.0047(14) -0.0042(14)
C11 0.0199(17) 0.0262(18) 0.0296(18) -0.0005(15) 0.0038(14) -0.0015(15)
C12 0.0226(18) 0.0288(19) 0.035(2) 0.0022(16) 0.0067(15) 0.0051(15)
C13 0.0243(18) 0.030(2) 0.0274(18) 0.0003(15) 0.0084(14) 0.0006(16)
C14 0.0237(17) 0.0242(18) 0.0249(17) 0.0041(14) 0.0078(14) -0.0009(14)
C15 0.0242(17) 0.0256(18) 0.0278(18) 0.0021(14) 0.0066(14) -0.0008(15)
C16 0.0236(18) 0.0292(19) 0.0263(17) 0.0016(15) 0.0083(14) -0.0046(15)
C17 0.034(2) 0.0238(18) 0.0279(18) 0.0004(15) 0.0066(15) -0.0052(16)
C18 0.0252(18) 0.035(2) 0.0262(18) 0.0019(15) 0.0075(14) -0.0003(16)
C19 0.0260(18) 0.0274(19) 0.0222(16) 0.0022(14) 0.0025(14) 0.0002(15)
C20 0.0224(17) 0.0264(18) 0.0245(17) 0.0019(14) 0.0055(13) -0.0007(15)
C21 0.0276(19) 0.033(2) 0.0262(18) 0.0022(15) 0.0107(15) -0.0009(16)
C22 0.033(2) 0.035(2) 0.033(2) 0.0089(17) 0.0086(16) -0.0027(18)
C23 0.0199(17) 0.039(2) 0.0304(19) 0.0002(16) 0.0067(14) -0.0029(16)
C24 0.043(3) 0.035(2) 0.043(2) -0.0113(19) 0.009(2) -0.007(2)
C25 0.0246(18) 0.039(2) 0.0290(19) 0.0071(17) 0.0052(15) 0.0015(17)
C26 0.034(2) 0.034(2) 0.037(2) 0.0078(17) 0.0083(17) 0.0057(18)
C27 0.0269(18) 0.039(2) 0.0253(18) 0.0041(16) 0.0087(15) 0.0057(17)
C28 0.034(2) 0.035(2) 0.034(2) 0.0034(17) 0.0111(17) -0.0013(18)
C29 0.033(2) 0.033(2) 0.033(2) 0.0004(17) 0.0042(16) -0.0007(18)
C30 0.037(2) 0.028(2) 0.057(3) -0.005(2) 0.008(2) -0.0047(19)
C31 0.0228(17) 0.0243(18) 0.0333(19) 0.0032(15) 0.0022(14) 0.0042(15)
C32 0.027(2) 0.038(2) 0.050(3) 0.000(2) 0.0050(18) 0.0068(18)
C33 0.0274(19) 0.028(2) 0.035(2) -0.0038(16) -0.0013(16) 0.0007(16)
C34 0.034(2) 0.034(2) 0.041(2) 0.0028(18) 0.0087(18) 0.0016(18)
C35 0.0271(19) 0.029(2) 0.038(2) -0.0077(16) 0.0055(16) -0.0005(16)
C36 0.044(3) 0.026(2) 0.058(3) -0.004(2) 0.009(2) -0.0005(19)
C37 0.0214(17) 0.0289(19) 0.0287(18) 0.0008(15) 0.0056(14) -0.0016(15)
C38 0.0204(17) 0.030(2) 0.035(2) 0.0026(16) 0.0054(15) -0.0025(15)
C39 0.0227(19) 0.046(3) 0.040(2) 0.0138(19) 0.0074(16) 0.0060(17)
C40 0.0232(19) 0.060(3) 0.029(2) 0.0064(19) 0.0002(15) 0.000(2)
C41 0.027(2) 0.040(2) 0.0297(19) -0.0036(17) 0.0034(15) -0.0074(18)
C42 0.0291(19) 0.032(2) 0.0279(18) 0.0003(15) 0.0089(15) 0.0007(16)
C43 0.0249(18) 0.0212(17) 0.0297(18) -0.0021(14) 0.0058(14) 0.0040(14)
C44 0.0227(18) 0.030(2) 0.035(2) 0.0039(16) 0.0039(15) 0.0016(16)
C45 0.038(2) 0.030(2) 0.0296(19) -0.0031(16) 0.0066(16) 0.0100(18)
C46 0.046(3) 0.035(2) 0.037(2) 0.0036(18) 0.0163(19) 0.010(2)
C47 0.029(2) 0.035(2) 0.045(2) 0.0025(18) 0.0149(18) 0.0005(17)
C48 0.029(2) 0.032(2) 0.0306(19) 0.0005(16) 0.0101(15) -0.0040(17)
C49 0.0256(18) 0.0277(19) 0.0271(18) 0.0005(15) 0.0041(14) 0.0003(15)
C50 0.0254(18) 0.037(2) 0.0281(18) -0.0004(16) 0.0027(15) -0.0054(17)
C51 0.0184(17) 0.035(2) 0.039(2) -0.0093(17) 0.0056(15) -0.0006(16)
C52 0.0263(19) 0.030(2) 0.036(2) -0.0051(16) -0.0012(16) 0.0059(16)
C53 0.0273(19) 0.033(2) 0.0257(18) -0.0041(15) -0.0008(15) 0.0034(16)
C54 0.0255(18) 0.0280(19) 0.0307(19) 0.0005(15) 0.0031(15) -0.0004(15)
C55 0.0229(17) 0.0297(19) 0.0331(19) -0.0064(15) 0.0096(15) -0.0049(15)
C56 0.0280(19) 0.038(2) 0.0261(18) -0.0013(16) 0.0015(15) 0.0033(17)
C57 0.032(2) 0.044(2) 0.031(2) -0.0031(18) 0.0059(17) -0.0073(19)
C58 0.033(2) 0.041(2) 0.041(2) -0.0164(19) 0.0174(18) -0.0042(19)
C59 0.0242(19) 0.031(2) 0.051(3) -0.0053(18) 0.0158(18) -0.0031(16)
C60 0.035(2) 0.0248(19) 0.034(2) -0.0024(16) 0.0080(17) -0.0020(16)
C61 0.042(2) 0.037(2) 0.033(2) 0.0061(18) 0.0078(18) -0.005(2)
C62 0.047(3) 0.044(3) 0.034(2) 0.0154(19) -0.0005(19) -0.006(2)
C63 0.034(2) 0.030(2) 0.046(2) 0.0100(19) 0.0018(19) -0.0006(18)
C64 0.045(2) 0.029(2) 0.039(2) -0.0022(18) 0.0057(19) -0.0099(19)
C65 0.041(2) 0.028(2) 0.033(2) -0.0024(16) 0.0130(17) -0.0075(18)
C66 0.028(2) 0.030(2) 0.037(2) 0.0029(17) 0.0057(16) -0.0010(17)
C67 0.033(2) 0.029(2) 0.047(2) 0.0019(18) 0.0042(18) -0.0075(18)
C68 0.035(2) 0.035(2) 0.039(2) 0.0059(18) 0.0048(18) -0.0081(19)
C69 0.027(2) 0.029(2) 0.049(2) 0.0068(18) 0.0032(18) 0.0037(17)
C70 0.0171(17) 0.031(2) 0.042(2) 0.0063(17) 0.0048(15) 0.0004(15)
C71 0.037(2) 0.047(3) 0.038(2) 0.005(2) 0.0113(19) 0.000(2)
C72 0.069(4) 0.117(7) 0.053(3) 0.014(4) 0.015(3) 0.017(4)

loop_
_atom_type_symbol
_atom_type_description
_atom_type_scat_dispersion_real
_atom_type_scat_dispersion_imag
_atom_type_scat_source
C C 0.0033 0.0016 'International Tables Vol C Tables 4.2.6.8 and 6.1.1.4'
H H 0.0000 0.0000 'International Tables Vol C Tables 4.2.6.8 and 6.1.1.4'
O O 0.0106 0.0060 'International Tables Vol C Tables 4.2.6.8 and 6.1.1.4'
N N 0.0061 0.0033 'International Tables Vol C Tables 4.2.6.8 and 6.1.1.4'
Fe Fe 0.3463 0.8444 'International Tables Vol C Tables 4.2.6.8 and 6.1.1.4'
Cl Cl 0.1484 0.1585 'International Tables Vol C Tables 4.2.6.8 and 6.1.1.4'

loop_
_geom_angle_atom_site_label_1
_geom_angle_atom_site_label_2
_geom_angle_atom_site_label_3
_geom_angle
_geom_angle_site_symmetry_1
_geom_angle_site_symmetry_3
_geom_angle_publ_flag
N4 Fe1 N2 173.25(13) . . ?
N4 Fe1 N1 90.94(13) . . ?
N2 Fe1 N1 90.14(13) . . ?
N4 Fe1 N3 89.49(13) . . ?
N2 Fe1 N3 90.28(13) . . ?
N1 Fe1 N3 172.74(13) . . ?
N4 Fe1 N6 86.54(13) . . ?
N2 Fe1 N6 86.73(13) . . ?
N1 Fe1 N6 94.20(14) . . ?
N3 Fe1 N6 93.07(13) . . ?
N4 Fe1 N5 92.11(13) . . ?
N2 Fe1 N5 94.61(14) . . ?
N1 Fe1 N5 86.69(13) . . ?
N3 Fe1 N5 86.05(13) . . ?
N6 Fe1 N5 178.39(13) . . ?
O2 Cl5 O3 110.9(2) . . ?
O2 Cl5 O4 109.4(2) . . ?
O3 Cl5 O4 110.9(2) . . ?
O2 Cl5 O1 112.2(3) . . ?
O3 Cl5 O1 105.4(3) . . ?
O4 Cl5 O1 107.9(2) . . ?
C1 N1 C4 107.0(3) . . ?
C1 N1 Fe1 125.1(2) . . ?
C4 N1 Fe1 124.2(3) . . ?
C9 N2 C6 106.5(3) . . ?
C9 N2 Fe1 122.7(3) . . ?
C6 N2 Fe1 122.7(2) . . ?
C11 N3 C14 106.8(3) . . ?
C11 N3 Fe1 123.7(3) . . ?
C14 N3 Fe1 125.1(2) . . ?
C19 N4 C16 106.2(3) . . ?
C19 N4 Fe1 122.4(3) . . ?
C16 N4 Fe1 124.0(2) . . ?
C65 N5 C61 118.8(4) . . ?
C65 N5 Fe1 120.6(3) . . ?
C61 N5 Fe1 120.5(3) . . ?
C70 N6 C66 118.7(3) . . ?
C70 N6 Fe1 120.8(3) . . ?
C66 N6 Fe1 120.5(3) . . ?
N1 C1 C20 121.0(3) . . ?
N1 C1 C2 109.7(3) . . ?
C20 C1 C2 129.1(3) . . ?
C3 C2 C1 106.8(3) . . ?
C3 C2 C21 125.8(4) . . ?
C1 C2 C21 126.8(4) . . ?
C2 C3 C4 106.8(3) . . ?
C2 C3 C23 125.5(3) . . ?
C4 C3 C23 126.8(3) . . ?
N1 C4 C5 122.0(3) . . ?
N1 C4 C3 109.0(3) . . ?
C5 C4 C3 128.3(3) . . ?
C4 C5 C6 121.1(3) . . ?
C4 C5 C37 120.3(3) . . ?
C6 C5 C37 118.6(3) . . ?
N2 C6 C5 122.5(3) . . ?
N2 C6 C7 109.6(3) . . ?
C5 C6 C7 127.8(3) . . ?
C8 C7 C6 106.7(3) . . ?
C8 C7 C25 125.7(4) . . ?
C6 C7 C25 126.5(3) . . ?
C7 C8 C9 107.1(3) . . ?
C7 C8 C27 126.8(4) . . ?
C9 C8 C27 124.9(3) . . ?
N2 C9 C10 121.5(3) . . ?
N2 C9 C8 109.4(3) . . ?
C10 C9 C8 128.8(3) . . ?
C9 C10 C11 121.1(3) . . ?
C9 C10 C43 119.4(3) . . ?
C11 C10 C43 119.4(3) . . ?
N3 C11 C10 121.8(3) . . ?
N3 C11 C12 109.7(3) . . ?
C10 C11 C12 127.8(4) . . ?
C13 C12 C11 106.9(3) . . ?
C13 C12 C29 125.1(4) . . ?
C11 C12 C29 127.0(4) . . ?
C12 C13 C14 106.5(3) . . ?
C12 C13 C31 126.6(4) . . ?
C14 C13 C31 126.8(3) . . ?
N3 C14 C15 121.8(3) . . ?
N3 C14 C13 109.4(3) . . ?
C15 C14 C13 128.4(4) . . ?
C16 C15 C14 121.8(4) . . ?
C16 C15 C49 117.5(3) . . ?
C14 C15 C49 120.6(3) . . ?
C15 C16 N4 121.8(4) . . ?
C15 C16 C17 127.9(4) . . ?
N4 C16 C17 110.2(3) . . ?
C18 C17 C16 105.8(4) . . ?
C18 C17 C33 126.6(4) . . ?
C16 C17 C33 126.8(4) . . ?
C17 C18 C19 108.2(4) . . ?
C17 C18 C35 124.1(4) . . ?
C19 C18 C35 126.4(4) . . ?
N4 C19 C20 121.8(3) . . ?
N4 C19 C18 109.0(3) . . ?
C20 C19 C18 128.9(4) . . ?
C19 C20 C1 123.3(3) . . ?
C19 C20 C55 118.4(3) . . ?
C1 C20 C55 118.3(3) . . ?
C2 C21 C22 112.9(3) . . ?
C2 C21 H21A 109.0 . . ?
C22 C21 H21A 109.0 . . ?
C2 C21 H21B 109.0 . . ?
C22 C21 H21B 109.0 . . ?
H21A C21 H21B 107.8 . . ?
C21 C22 H22A 109.5 . . ?
C21 C22 H22B 109.5 . . ?
H22A C22 H22B 109.5 . . ?
C21 C22 H22C 109.5 . . ?
H22A C22 H22C 109.5 . . ?
H22B C22 H22C 109.5 . . ?
C24 C23 C3 109.2(3) . . ?
C24 C23 H23A 109.8 . . ?
C3 C23 H23A 109.8 . . ?
C24 C23 H23B 109.8 . . ?
C3 C23 H23B 109.8 . . ?
H23A C23 H23B 108.3 . . ?
C23 C24 H24A 109.5 . . ?
C23 C24 H24B 109.5 . . ?
H24A C24 H24B 109.5 . . ?
C23 C24 H24C 109.5 . . ?
H24A C24 H24C 109.5 . . ?
H24B C24 H24C 109.5 . . ?
C7 C25 C26 110.0(3) . . ?
C7 C25 H25A 109.7 . . ?
C26 C25 H25A 109.7 . . ?
C7 C25 H25B 109.7 . . ?
C26 C25 H25B 109.7 . . ?
H25A C25 H25B 108.2 . . ?
C25 C26 H26A 109.5 . . ?
C25 C26 H26B 109.5 . . ?
H26A C26 H26B 109.5 . . ?
C25 C26 H26C 109.5 . . ?
H26A C26 H26C 109.5 . . ?
H26B C26 H26C 109.5 . . ?
C8 C27 C28 110.8(3) . . ?
C8 C27 H27A 109.5 . . ?
C28 C27 H27A 109.5 . . ?
C8 C27 H27B 109.5 . . ?
C28 C27 H27B 109.5 . . ?
H27A C27 H27B 108.1 . . ?
C27 C28 H28A 109.5 . . ?
C27 C28 H28B 109.5 . . ?
H28A C28 H28B 109.5 . . ?
C27 C28 H28C 109.5 . . ?
H28A C28 H28C 109.5 . . ?
H28B C28 H28C 109.5 . . ?
C12 C29 C30 111.4(4) . . ?
C12 C29 H29A 109.3 . . ?
C30 C29 H29A 109.3 . . ?
C12 C29 H29B 109.3 . . ?
C30 C29 H29B 109.3 . . ?
H29A C29 H29B 108.0 . . ?
C29 C30 H30A 109.5 . . ?
C29 C30 H30B 109.5 . . ?
H30A C30 H30B 109.5 . . ?
C29 C30 H30C 109.5 . . ?
H30A C30 H30C 109.5 . . ?
H30B C30 H30C 109.5 . . ?
C13 C31 C32 113.8(3) . . ?
C13 C31 H31A 108.8 . . ?
C32 C31 H31A 108.8 . . ?
C13 C31 H31B 108.8 . . ?
C32 C31 H31B 108.8 . . ?
H31A C31 H31B 107.7 . . ?
C31 C32 H32A 109.5 . . ?
C31 C32 H32B 109.5 . . ?
H32A C32 H32B 109.5 . . ?
C31 C32 H32C 109.5 . . ?
H32A C32 H32C 109.5 . . ?
H32B C32 H32C 109.5 . . ?
C17 C33 C34 110.9(3) . . ?
C17 C33 H33A 109.5 . . ?
C34 C33 H33A 109.5 . . ?
C17 C33 H33B 109.5 . . ?
C34 C33 H33B 109.5 . . ?
H33A C33 H33B 108.0 . . ?
C33 C34 H34A 109.5 . . ?
C33 C34 H34B 109.5 . . ?
H34A C34 H34B 109.5 . . ?
C33 C34 H34C 109.5 . . ?
H34A C34 H34C 109.5 . . ?
H34B C34 H34C 109.5 . . ?
C18 C35 C36 110.1(4) . . ?
C18 C35 H35A 109.6 . . ?
C36 C35 H35A 109.6 . . ?
C18 C35 H35B 109.6 . . ?
C36 C35 H35B 109.6 . . ?
H35A C35 H35B 108.2 . . ?
C35 C36 H36A 109.5 . . ?
C35 C36 H36B 109.5 . . ?
H36A C36 H36B 109.5 . . ?
C35 C36 H36C 109.5 . . ?
H36A C36 H36C 109.5 . . ?
H36B C36 H36C 109.5 . . ?
C38 C37 C42 118.1(4) . . ?
C38 C37 C5 122.0(4) . . ?
C42 C37 C5 119.8(4) . . ?
C37 C38 C39 120.8(4) . . ?
C37 C38 H38 119.6 . . ?
C39 C38 H38 119.6 . . ?
C40 C39 C38 120.6(4) . . ?
C40 C39 H39 119.7 . . ?
C38 C39 H39 119.7 . . ?
C41 C40 C39 118.8(4) . . ?
C41 C40 H40 120.6 . . ?
C39 C40 H40 120.6 . . ?
C40 C41 C42 121.3(4) . . ?
C40 C41 H41 119.3 . . ?
C42 C41 H41 119.3 . . ?
C37 C42 C41 120.3(4) . . ?
C37 C42 H42 119.9 . . ?
C41 C42 H42 119.9 . . ?
C44 C43 C48 118.5(4) . . ?
C44 C43 C10 121.3(4) . . ?
C48 C43 C10 120.1(3) . . ?
C43 C44 C45 120.4(4) . . ?
C43 C44 H44 119.8 . . ?
C45 C44 H44 119.8 . . ?
C46 C45 C44 119.2(4) . . ?
C46 C45 H45 120.4 . . ?
C44 C45 H45 120.4 . . ?
C47 C46 C45 121.1(4) . . ?
C47 C46 H46 119.4 . . ?
C45 C46 H46 119.4 . . ?
C48 C47 C46 119.2(4) . . ?
C48 C47 H47 120.4 . . ?
C46 C47 H47 120.4 . . ?
C47 C48 C43 121.6(4) . . ?
C47 C48 H48 119.2 . . ?
C43 C48 H48 119.2 . . ?
C50 C49 C54 118.8(4) . . ?
C50 C49 C15 121.1(4) . . ?
C54 C49 C15 119.9(4) . . ?
C49 C50 C51 120.1(4) . . ?
C49 C50 H50 120.0 . . ?
C51 C50 H50 120.0 . . ?
C52 C51 C50 121.2(4) . . ?
C52 C51 H51 119.4 . . ?
C50 C51 H51 119.4 . . ?
C51 C52 C53 119.6(4) . . ?
C51 C52 H52 120.2 . . ?
C53 C52 H52 120.2 . . ?
C52 C53 C54 120.6(4) . . ?
C52 C53 H53 119.7 . . ?
C54 C53 H53 119.7 . . ?
C53 C54 C49 119.7(4) . . ?
C53 C54 H54 120.2 . . ?
C49 C54 H54 120.2 . . ?
C60 C55 C56 118.6(4) . . ?
C60 C55 C20 121.1(4) . . ?
C56 C55 C20 120.3(4) . . ?
C57 C56 C55 121.5(4) . . ?
C57 C56 H56 119.3 . . ?
C55 C56 H56 119.3 . . ?
C58 C57 C56 118.9(4) . . ?
C58 C57 H57 120.5 . . ?
C56 C57 H57 120.5 . . ?
C57 C58 C59 120.6(4) . . ?
C57 C58 H58 119.7 . . ?
C59 C58 H58 119.7 . . ?
C58 C59 C60 121.1(4) . . ?
C58 C59 H59 119.4 . . ?
C60 C59 H59 119.4 . . ?
C55 C60 C59 119.3(4) . . ?
C55 C60 H60 120.4 . . ?
C59 C60 H60 120.4 . . ?
N5 C61 C62 122.0(4) . . ?
N5 C61 H61 119.0 . . ?
C62 C61 H61 119.0 . . ?
C63 C62 C61 118.9(4) . . ?
C63 C62 H62 120.5 . . ?
C61 C62 H62 120.5 . . ?
C62 C63 C64 119.4(4) . . ?
C62 C63 H63 120.3 . . ?
C64 C63 H63 120.3 . . ?
C65 C64 C63 119.3(4) . . ?
C65 C64 H64 120.4 . . ?
C63 C64 H64 120.4 . . ?
N5 C65 C64 121.6(4) . . ?
N5 C65 H65 119.2 . . ?
C64 C65 H65 119.2 . . ?
N6 C66 C67 122.6(4) . . ?
N6 C66 H66 118.7 . . ?
C67 C66 H66 118.7 . . ?
C66 C67 C68 117.8(4) . . ?
C66 C67 H67 121.1 . . ?
C68 C67 H67 121.1 . . ?
C69 C68 C67 120.2(4) . . ?
C69 C68 H68 119.9 . . ?
C67 C68 H68 119.9 . . ?
C68 C69 C70 118.6(4) . . ?
C68 C69 H69 120.7 . . ?
C70 C69 H69 120.7 . . ?
N6 C70 C69 122.2(4) . . ?
N6 C70 H70 118.9 . . ?
C69 C70 H70 118.9 . . ?
Cl2 C71 Cl1 111.1(2) . . ?
Cl2 C71 H71A 109.4 . . ?
Cl1 C71 H71A 109.4 . . ?
Cl2 C71 H71B 109.4 . . ?
Cl1 C71 H71B 109.4 . . ?
H71A C71 H71B 108.0 . . ?
Cl4 C72 Cl3 114.6(4) . . ?
Cl4 C72 H72A 108.6 . . ?
Cl3 C72 H72A 108.6 . . ?
Cl4 C72 H72B 108.6 . . ?
Cl3 C72 H72B 108.6 . . ?
H72A C72 H72B 107.6 . . ?

loop_
_geom_bond_atom_site_label_1
_geom_bond_atom_site_label_2
_geom_bond_distance
_geom_bond_site_symmetry_2
_geom_bond_publ_flag
Fe1 N4 1.947(3) . ?
Fe1 N2 1.955(3) . ?
Fe1 N1 1.960(3) . ?
Fe1 N3 1.965(3) . ?
Fe1 N6 1.984(3) . ?
Fe1 N5 2.001(3) . ?
Cl1 C71 1.762(5) . ?
Cl2 C71 1.757(5) . ?
Cl3 C72 1.737(7) . ?
Cl4 C72 1.722(7) . ?
Cl5 O2 1.402(4) . ?
Cl5 O3 1.403(4) . ?
Cl5 O4 1.413(3) . ?
Cl5 O1 1.449(4) . ?
N1 C1 1.362(5) . ?
N1 C4 1.385(5) . ?
N2 C9 1.371(5) . ?
N2 C6 1.379(5) . ?
N3 C11 1.360(5) . ?
N3 C14 1.370(5) . ?
N4 C19 1.373(5) . ?
N4 C16 1.389(5) . ?
N5 C65 1.322(5) . ?
N5 C61 1.348(5) . ?
N6 C70 1.325(5) . ?
N6 C66 1.340(5) . ?
C1 C20 1.404(5) . ?
C1 C2 1.457(5) . ?
C2 C3 1.365(5) . ?
C2 C21 1.487(5) . ?
C3 C4 1.453(5) . ?
C3 C23 1.505(5) . ?
C4 C5 1.392(5) . ?
C5 C6 1.393(5) . ?
C5 C37 1.492(5) . ?
C6 C7 1.444(5) . ?
C7 C8 1.364(5) . ?
C7 C25 1.492(5) . ?
C8 C9 1.447(5) . ?
C8 C27 1.500(5) . ?
C9 C10 1.393(5) . ?
C10 C11 1.419(5) . ?
C10 C43 1.465(5) . ?
C11 C12 1.429(5) . ?
C12 C13 1.367(6) . ?
C12 C29 1.481(6) . ?
C13 C14 1.436(5) . ?
C13 C31 1.496(5) . ?
C14 C15 1.395(5) . ?
C15 C16 1.388(5) . ?
C15 C49 1.502(5) . ?
C16 C17 1.428(5) . ?
C17 C18 1.373(6) . ?
C17 C33 1.482(6) . ?
C18 C19 1.431(6) . ?
C18 C35 1.482(6) . ?
C19 C20 1.389(5) . ?
C20 C55 1.491(5) . ?
C21 C22 1.498(6) . ?
C21 H21A 0.9700 . ?
C21 H21B 0.9700 . ?
C22 H22A 0.9600 . ?
C22 H22B 0.9600 . ?
C22 H22C 0.9600 . ?
C23 C24 1.497(6) . ?
C23 H23A 0.9700 . ?
C23 H23B 0.9700 . ?
C24 H24A 0.9600 . ?
C24 H24B 0.9600 . ?
C24 H24C 0.9600 . ?
C25 C26 1.502(6) . ?
C25 H25A 0.9700 . ?
C25 H25B 0.9700 . ?
C26 H26A 0.9600 . ?
C26 H26B 0.9600 . ?
C26 H26C 0.9600 . ?
C27 C28 1.507(6) . ?
C27 H27A 0.9700 . ?
C27 H27B 0.9700 . ?
C28 H28A 0.9600 . ?
C28 H28B 0.9600 . ?
C28 H28C 0.9600 . ?
C29 C30 1.499(6) . ?
C29 H29A 0.9700 . ?
C29 H29B 0.9700 . ?
C30 H30A 0.9600 . ?
C30 H30B 0.9600 . ?
C30 H30C 0.9600 . ?
C31 C32 1.520(6) . ?
C31 H31A 0.9700 . ?
C31 H31B 0.9700 . ?
C32 H32A 0.9600 . ?
C32 H32B 0.9600 . ?
C32 H32C 0.9600 . ?
C33 C34 1.530(6) . ?
C33 H33A 0.9700 . ?
C33 H33B 0.9700 . ?
C34 H34A 0.9600 . ?
C34 H34B 0.9600 . ?
C34 H34C 0.9600 . ?
C35 C36 1.529(7) . ?
C35 H35A 0.9700 . ?
C35 H35B 0.9700 . ?
C36 H36A 0.9600 . ?
C36 H36B 0.9600 . ?
C36 H36C 0.9600 . ?
C37 C38 1.366(6) . ?
C37 C42 1.385(6) . ?
C38 C39 1.397(6) . ?
C38 H38 0.9300 . ?
C39 C40 1.367(7) . ?
C39 H39 0.9300 . ?
C40 C41 1.352(7) . ?
C40 H40 0.9300 . ?
C41 C42 1.392(6) . ?
C41 H41 0.9300 . ?
C42 H42 0.9300 . ?
C43 C44 1.387(6) . ?
C43 C48 1.397(6) . ?
C44 C45 1.395(6) . ?
C44 H44 0.9300 . ?
C45 C46 1.389(7) . ?
C45 H45 0.9300 . ?
C46 C47 1.371(7) . ?
C46 H46 0.9300 . ?
C47 C48 1.372(6) . ?
C47 H47 0.9300 . ?
C48 H48 0.9300 . ?
C49 C50 1.383(6) . ?
C49 C54 1.397(5) . ?
C50 C51 1.394(5) . ?
C50 H50 0.9300 . ?
C51 C52 1.357(6) . ?
C51 H51 0.9300 . ?
C52 C53 1.373(6) . ?
C52 H52 0.9300 . ?
C53 C54 1.402(5) . ?
C53 H53 0.9300 . ?
C54 H54 0.9300 . ?
C55 C60 1.377(6) . ?
C55 C56 1.395(6) . ?
C56 C57 1.376(6) . ?
C56 H56 0.9300 . ?
C57 C58 1.357(7) . ?
C57 H57 0.9300 . ?
C58 C59 1.372(7) . ?
C58 H58 0.9300 . ?
C59 C60 1.378(6) . ?
C59 H59 0.9300 . ?
C60 H60 0.9300 . ?
C61 C62 1.364(6) . ?
C61 H61 0.9300 . ?
C62 C63 1.352(7) . ?
C62 H62 0.9300 . ?
C63 C64 1.377(7) . ?
C63 H63 0.9300 . ?
C64 C65 1.366(6) . ?
C64 H64 0.9300 . ?
C65 H65 0.9300 . ?
C66 C67 1.368(6) . ?
C66 H66 0.9300 . ?
C67 C68 1.376(7) . ?
C67 H67 0.9300 . ?
C68 C69 1.364(6) . ?
C68 H68 0.9300 . ?
C69 C70 1.372(6) . ?
C69 H69 0.9300 . ?
C70 H70 0.9300 . ?
C71 H71A 0.9700 . ?
C71 H71B 0.9700 . ?
C72 H72A 0.9700 . ?
C72 H72B 0.9700 . ?

loop_
_geom_torsion_atom_site_label_1
_geom_torsion_atom_site_label_2
_geom_torsion_atom_site_label_3
_geom_torsion_atom_site_label_4
_geom_torsion
_geom_torsion_site_symmetry_1
_geom_torsion_site_symmetry_2
_geom_torsion_site_symmetry_3
_geom_torsion_site_symmetry_4
_geom_torsion_publ_flag
N4 Fe1 N1 C1 13.5(3) . . . . ?
N2 Fe1 N1 C1 -173.2(3) . . . . ?
N6 Fe1 N1 C1 100.1(3) . . . . ?
N5 Fe1 N1 C1 -78.5(3) . . . . ?
N4 Fe1 N1 C4 168.9(3) . . . . ?
N2 Fe1 N1 C4 -17.8(3) . . . . ?
N6 Fe1 N1 C4 -104.5(3) . . . . ?
N5 Fe1 N1 C4 76.8(3) . . . . ?
N1 Fe1 N2 C9 -164.1(3) . . . . ?
N3 Fe1 N2 C9 23.1(3) . . . . ?
N6 Fe1 N2 C9 -69.9(3) . . . . ?
N5 Fe1 N2 C9 109.2(3) . . . . ?
N1 Fe1 N2 C6 -19.6(3) . . . . ?
N3 Fe1 N2 C6 167.7(3) . . . . ?
N6 Fe1 N2 C6 74.6(3) . . . . ?
N5 Fe1 N2 C6 -106.3(3) . . . . ?
N4 Fe1 N3 C11 -170.6(3) . . . . ?
N2 Fe1 N3 C11 16.2(3) . . . . ?
N6 Fe1 N3 C11 102.9(3) . . . . ?
N5 Fe1 N3 C11 -78.4(3) . . . . ?
N4 Fe1 N3 C14 -17.5(3) . . . . ?
N2 Fe1 N3 C14 169.3(3) . . . . ?
N6 Fe1 N3 C14 -104.0(3) . . . . ?
N5 Fe1 N3 C14 74.7(3) . . . . ?
N1 Fe1 N4 C19 22.3(3) . . . . ?
N3 Fe1 N4 C19 -165.0(3) . . . . ?
N6 Fe1 N4 C19 -71.9(3) . . . . ?
N5 Fe1 N4 C19 109.0(3) . . . . ?
N1 Fe1 N4 C16 167.9(3) . . . . ?
N3 Fe1 N4 C16 -19.3(3) . . . . ?
N6 Fe1 N4 C16 73.8(3) . . . . ?
N5 Fe1 N4 C16 -105.3(3) . . . . ?
N4 Fe1 N5 C65 166.4(3) . . . . ?
N2 Fe1 N5 C65 -12.9(3) . . . . ?
N1 Fe1 N5 C65 -102.8(3) . . . . ?
N3 Fe1 N5 C65 77.0(3) . . . . ?
N4 Fe1 N5 C61 -10.3(3) . . . . ?
N2 Fe1 N5 C61 170.4(3) . . . . ?
N1 Fe1 N5 C61 80.5(3) . . . . ?
N3 Fe1 N5 C61 -99.6(3) . . . . ?
N4 Fe1 N6 C70 95.7(3) . . . . ?
N2 Fe1 N6 C70 -84.9(3) . . . . ?
N1 Fe1 N6 C70 5.0(3) . . . . ?
N3 Fe1 N6 C70 -175.0(3) . . . . ?
N4 Fe1 N6 C66 -81.8(3) . . . . ?
N2 Fe1 N6 C66 97.6(3) . . . . ?
N1 Fe1 N6 C66 -172.5(3) . . . . ?
N3 Fe1 N6 C66 7.5(3) . . . . ?
C4 N1 C1 C20 167.3(3) . . . . ?
Fe1 N1 C1 C20 -33.8(5) . . . . ?
C4 N1 C1 C2 -7.4(4) . . . . ?
Fe1 N1 C1 C2 151.5(3) . . . . ?
N1 C1 C2 C3 3.2(4) . . . . ?
C20 C1 C2 C3 -170.9(4) . . . . ?
N1 C1 C2 C21 -168.5(4) . . . . ?
C20 C1 C2 C21 17.4(7) . . . . ?
C1 C2 C3 C4 2.1(4) . . . . ?
C21 C2 C3 C4 173.9(4) . . . . ?
C1 C2 C3 C23 -167.9(4) . . . . ?
C21 C2 C3 C23 4.0(6) . . . . ?
C1 N1 C4 C5 -162.9(4) . . . . ?
Fe1 N1 C4 C5 38.0(5) . . . . ?
C1 N1 C4 C3 8.6(4) . . . . ?
Fe1 N1 C4 C3 -150.5(3) . . . . ?
C2 C3 C4 N1 -6.7(4) . . . . ?
C23 C3 C4 N1 163.1(4) . . . . ?
C2 C3 C4 C5 164.2(4) . . . . ?
C23 C3 C4 C5 -26.0(7) . . . . ?
N1 C4 C5 C6 -17.2(6) . . . . ?
C3 C4 C5 C6 173.0(4) . . . . ?
N1 C4 C5 C37 160.6(4) . . . . ?
C3 C4 C5 C37 -9.2(6) . . . . ?
C9 N2 C6 C5 -167.3(4) . . . . ?
Fe1 N2 C6 C5 43.3(5) . . . . ?
C9 N2 C6 C7 8.6(4) . . . . ?
Fe1 N2 C6 C7 -140.8(3) . . . . ?
C4 C5 C6 N2 -25.2(6) . . . . ?
C37 C5 C6 N2 157.0(4) . . . . ?
C4 C5 C6 C7 159.7(4) . . . . ?
C37 C5 C6 C7 -18.1(6) . . . . ?
N2 C6 C7 C8 -5.1(4) . . . . ?
C5 C6 C7 C8 170.5(4) . . . . ?
N2 C6 C7 C25 163.5(4) . . . . ?
C5 C6 C7 C25 -20.9(6) . . . . ?
C6 C7 C8 C9 -0.3(4) . . . . ?
C25 C7 C8 C9 -169.1(4) . . . . ?
C6 C7 C8 C27 167.3(4) . . . . ?
C25 C7 C8 C27 -1.4(7) . . . . ?
C6 N2 C9 C10 165.6(3) . . . . ?
Fe1 N2 C9 C10 -45.0(5) . . . . ?
C6 N2 C9 C8 -8.7(4) . . . . ?
Fe1 N2 C9 C8 140.7(3) . . . . ?
C7 C8 C9 N2 5.7(4) . . . . ?
C27 C8 C9 N2 -162.2(4) . . . . ?
C7 C8 C9 C10 -168.1(4) . . . . ?
C27 C8 C9 C10 24.0(6) . . . . ?
N2 C9 C10 C11 22.9(6) . . . . ?
C8 C9 C10 C11 -163.9(4) . . . . ?
N2 C9 C10 C43 -160.1(3) . . . . ?
C8 C9 C10 C43 13.1(6) . . . . ?
C14 N3 C11 C10 163.5(3) . . . . ?
Fe1 N3 C11 C10 -39.3(5) . . . . ?
C14 N3 C11 C12 -8.3(4) . . . . ?
Fe1 N3 C11 C12 148.9(3) . . . . ?
C9 C10 C11 N3 21.2(6) . . . . ?
C43 C10 C11 N3 -155.8(4) . . . . ?
C9 C10 C11 C12 -168.6(4) . . . . ?
C43 C10 C11 C12 14.4(6) . . . . ?
N3 C11 C12 C13 5.5(5) . . . . ?
C10 C11 C12 C13 -165.6(4) . . . . ?
N3 C11 C12 C29 -163.5(4) . . . . ?
C10 C11 C12 C29 25.4(7) . . . . ?
C11 C12 C13 C14 -0.6(4) . . . . ?
C29 C12 C13 C14 168.7(4) . . . . ?
C11 C12 C13 C31 -177.6(4) . . . . ?
C29 C12 C13 C31 -8.4(7) . . . . ?
C11 N3 C14 C15 -165.5(3) . . . . ?
Fe1 N3 C14 C15 37.6(5) . . . . ?
C11 N3 C14 C13 7.9(4) . . . . ?
Fe1 N3 C14 C13 -148.9(3) . . . . ?
C12 C13 C14 N3 -4.5(4) . . . . ?
C31 C13 C14 N3 172.5(4) . . . . ?
C12 C13 C14 C15 168.4(4) . . . . ?
C31 C13 C14 C15 -14.6(6) . . . . ?
N3 C14 C15 C16 -17.8(6) . . . . ?
C13 C14 C15 C16 170.1(4) . . . . ?
N3 C14 C15 C49 157.2(3) . . . . ?
C13 C14 C15 C49 -14.9(6) . . . . ?
C14 C15 C16 N4 -22.8(6) . . . . ?
C49 C15 C16 N4 162.1(3) . . . . ?
C14 C15 C16 C17 161.8(4) . . . . ?
C49 C15 C16 C17 -13.4(6) . . . . ?
C19 N4 C16 C15 -168.5(3) . . . . ?
Fe1 N4 C16 C15 41.3(5) . . . . ?
C19 N4 C16 C17 7.7(4) . . . . ?
Fe1 N4 C16 C17 -142.6(3) . . . . ?
C15 C16 C17 C18 170.7(4) . . . . ?
N4 C16 C17 C18 -5.2(4) . . . . ?
C15 C16 C17 C33 -19.6(7) . . . . ?
N4 C16 C17 C33 164.5(4) . . . . ?
C16 C17 C18 C19 0.6(4) . . . . ?
C33 C17 C18 C19 -169.1(4) . . . . ?
C16 C17 C18 C35 168.6(4) . . . . ?
C33 C17 C18 C35 -1.1(7) . . . . ?
C16 N4 C19 C20 167.0(3) . . . . ?
Fe1 N4 C19 C20 -42.1(5) . . . . ?
C16 N4 C19 C18 -7.2(4) . . . . ?
Fe1 N4 C19 C18 143.6(3) . . . . ?
C17 C18 C19 N4 4.2(4) . . . . ?
C35 C18 C19 N4 -163.5(4) . . . . ?
C17 C18 C19 C20 -169.5(4) . . . . ?
C35 C18 C19 C20 22.8(7) . . . . ?
N4 C19 C20 C1 22.1(6) . . . . ?
C18 C19 C20 C1 -164.8(4) . . . . ?
N4 C19 C20 C55 -156.8(4) . . . . ?
C18 C19 C20 C55 16.2(6) . . . . ?
N1 C1 C20 C19 17.7(6) . . . . ?
C2 C1 C20 C19 -168.8(4) . . . . ?
N1 C1 C20 C55 -163.4(4) . . . . ?
C2 C1 C20 C55 10.1(6) . . . . ?
C3 C2 C21 C22 -98.9(5) . . . . ?
C1 C2 C21 C22 71.3(5) . . . . ?
C2 C3 C23 C24 98.4(5) . . . . ?
C4 C3 C23 C24 -69.6(5) . . . . ?
C8 C7 C25 C26 102.8(5) . . . . ?
C6 C7 C25 C26 -63.7(5) . . . . ?
C7 C8 C27 C28 -99.3(5) . . . . ?
C9 C8 C27 C28 66.2(5) . . . . ?
C13 C12 C29 C30 -104.5(5) . . . . ?
C11 C12 C29 C30 62.7(6) . . . . ?
C12 C13 C31 C32 -71.6(5) . . . . ?
C14 C13 C31 C32 111.9(4) . . . . ?
C18 C17 C33 C34 99.3(5) . . . . ?
C16 C17 C33 C34 -68.3(5) . . . . ?
C17 C18 C35 C36 -95.7(5) . . . . ?
C19 C18 C35 C36 70.2(5) . . . . ?
C4 C5 C37 C38 -61.7(5) . . . . ?
C6 C5 C37 C38 116.1(4) . . . . ?
C4 C5 C37 C42 120.6(4) . . . . ?
C6 C5 C37 C42 -61.7(5) . . . . ?
C42 C37 C38 C39 0.2(6) . . . . ?
C5 C37 C38 C39 -177.6(4) . . . . ?
C37 C38 C39 C40 0.3(6) . . . . ?
C38 C39 C40 C41 -1.4(7) . . . . ?
C39 C40 C41 C42 2.1(7) . . . . ?
C38 C37 C42 C41 0.5(6) . . . . ?
C5 C37 C42 C41 178.4(4) . . . . ?
C40 C41 C42 C37 -1.7(6) . . . . ?
C9 C10 C43 C44 61.7(5) . . . . ?
C11 C10 C43 C44 -121.2(4) . . . . ?
C9 C10 C43 C48 -116.5(4) . . . . ?
C11 C10 C43 C48 60.5(5) . . . . ?
C48 C43 C44 C45 1.7(6) . . . . ?
C10 C43 C44 C45 -176.6(4) . . . . ?
C43 C44 C45 C46 -1.6(6) . . . . ?
C44 C45 C46 C47 1.6(7) . . . . ?
C45 C46 C47 C48 -1.7(7) . . . . ?
C46 C47 C48 C43 1.8(7) . . . . ?
C44 C43 C48 C47 -1.8(6) . . . . ?
C10 C43 C48 C47 176.5(4) . . . . ?
C16 C15 C49 C50 108.2(5) . . . . ?
C14 C15 C49 C50 -67.0(5) . . . . ?
C16 C15 C49 C54 -66.4(5) . . . . ?
C14 C15 C49 C54 118.4(4) . . . . ?
C54 C49 C50 C51 3.4(6) . . . . ?
C15 C49 C50 C51 -171.2(4) . . . . ?
C49 C50 C51 C52 -3.6(7) . . . . ?
C50 C51 C52 C53 1.1(6) . . . . ?
C51 C52 C53 C54 1.6(6) . . . . ?
C52 C53 C54 C49 -1.8(6) . . . . ?
C50 C49 C54 C53 -0.7(6) . . . . ?
C15 C49 C54 C53 173.9(4) . . . . ?
C19 C20 C55 C60 -113.6(4) . . . . ?
C1 C20 C55 C60 67.5(5) . . . . ?
C19 C20 C55 C56 65.2(5) . . . . ?
C1 C20 C55 C56 -113.8(4) . . . . ?
C60 C55 C56 C57 -1.0(6) . . . . ?
C20 C55 C56 C57 -179.8(4) . . . . ?
C55 C56 C57 C58 0.8(7) . . . . ?
C56 C57 C58 C59 -0.5(7) . . . . ?
C57 C58 C59 C60 0.5(7) . . . . ?
C56 C55 C60 C59 1.0(6) . . . . ?
C20 C55 C60 C59 179.7(4) . . . . ?
C58 C59 C60 C55 -0.7(6) . . . . ?
C65 N5 C61 C62 -2.1(7) . . . . ?
Fe1 N5 C61 C62 174.6(4) . . . . ?
N5 C61 C62 C63 0.6(8) . . . . ?
C61 C62 C63 C64 1.3(7) . . . . ?
C62 C63 C64 C65 -1.7(7) . . . . ?
C61 N5 C65 C64 1.6(7) . . . . ?
Fe1 N5 C65 C64 -175.1(4) . . . . ?
C63 C64 C65 N5 0.3(7) . . . . ?
C70 N6 C66 C67 -0.2(6) . . . . ?
Fe1 N6 C66 C67 177.3(3) . . . . ?
N6 C66 C67 C68 -0.5(7) . . . . ?
C66 C67 C68 C69 0.5(7) . . . . ?
C67 C68 C69 C70 0.2(7) . . . . ?
C66 N6 C70 C69 1.0(6) . . . . ?
Fe1 N6 C70 C69 -176.5(3) . . . . ?
C68 C69 C70 N6 -1.0(7) . . . . ?
